data_2006194
loop_
_publ_author_name
'Zhang, Hongming'
'Lu, Yingchun'
'Biehl, Ed'

_publ_section_title
;
 2-(Ferrocenylmethyl)-6-methoxy-3-methylbenzonitrile and
 10-(Ferrocenylmethyl)phenanthrene-9-carbonitrile
;
_journal_issue 6
_journal_name_full 'Acta Crystallographica Section C'
_journal_page_first 720
_journal_page_last 723
_journal_paper_doi 10.1107/S0108270196015958
_journal_volume 53
_journal_year 1997
_chemical_formula_iupac '[Fe (C5 H5)(C21 H14 N1)]'
_chemical_formula_sum 'C26 H19 Fe N'
_chemical_formula_weight 401.27
_chemical_name_common ferrocenylphenanthrenecarbonitrile
_chemical_name_systematic ?
_space_group_IT_number 14
_symmetry_cell_setting monoclinic
_symmetry_space_group_name_Hall '-P 2ybc'
_symmetry_space_group_name_H-M 'P 1 21/c 1'
_audit_creation_method SHELXL
_cell_angle_alpha 90
_cell_angle_beta 96.63(2)
_cell_angle_gamma 90
_cell_formula_units_Z 4
_cell_length_a 12.328(3)
_cell_length_b 19.923(5)
_cell_length_c 7.710(2)
_cell_measurement_reflns_used 25
_cell_measurement_temperature 220(2)
_cell_measurement_theta_max 15
_cell_measurement_theta_min 10
_cell_volume 1881.0(8)
_computing_cell_refinement 'R3m/V diffractometer control program'
_computing_data_collection 'R3m/V diffractometer control program'
_computing_data_reduction 'R3m/V diffractometer control program'
_computing_molecular_graphics 'SHELXTL-Plus (Sheldrick, 1990b)'
_computing_publication_material SHELXL93
_computing_structure_refinement 'SHELXL93 (Sheldrick, 1993)'
_computing_structure_solution 'SHELXS86 (Sheldrick, 1990a)'
_diffrn_ambient_temperature 220(2)
_diffrn_measurement_device R3m/V
_diffrn_measurement_method \w/2\q
_diffrn_radiation_monochromator graphite
_diffrn_radiation_source 'fine-focus sealed tube'
_diffrn_radiation_type MoK\a
_diffrn_radiation_wavelength 0.71073
_diffrn_reflns_av_R_equivalents 0.0258
_diffrn_reflns_av_sigmaI/netI 0.0641
_diffrn_reflns_limit_h_max 14
_diffrn_reflns_limit_h_min -14
_diffrn_reflns_limit_k_max 23
_diffrn_reflns_limit_k_min 0
_diffrn_reflns_limit_l_max 8
_diffrn_reflns_limit_l_min 0
_diffrn_reflns_number 3577
_diffrn_reflns_theta_max 25
_diffrn_reflns_theta_min 1.66
_diffrn_standards_decay_% 0
_diffrn_standards_interval_count 150
_diffrn_standards_number 3
_exptl_absorpt_coefficient_mu 0.812
_exptl_absorpt_correction_T_max 0.922
_exptl_absorpt_correction_T_min 0.824
_exptl_absorpt_correction_type '\y scans (Sheldrick, 1990b)'
_exptl_crystal_colour orange
_exptl_crystal_density_diffrn 1.417
_exptl_crystal_density_method none
_exptl_crystal_description plate
_exptl_crystal_F_000 832
_exptl_crystal_size_max 0.30
_exptl_crystal_size_mid 0.20
_exptl_crystal_size_min 0.10
_refine_diff_density_max 0.336
_refine_diff_density_min -0.283
_refine_ls_extinction_method none
_refine_ls_goodness_of_fit_all 1.027
_refine_ls_goodness_of_fit_obs 1.119
_refine_ls_hydrogen_treatment 'H atoms riding (C---H 0.96\%A)'
_refine_ls_matrix_type full
_refine_ls_number_parameters 253
_refine_ls_number_reflns 2867
_refine_ls_number_restraints 0
_refine_ls_restrained_S_all 1.114
_refine_ls_restrained_S_obs 1.119
_refine_ls_R_factor_all 0.0992
_refine_ls_R_factor_obs .0501
_refine_ls_shift/esd_max 0.000
_refine_ls_shift/esd_mean 0.000
_refine_ls_structure_factor_coef Fsqd
_refine_ls_weighting_details 'w = 1/[\s^2^(Fo^2^)+(0.0515P)^2^] where P = (Fo^2^+2Fc^2^)/3'
_refine_ls_weighting_scheme calc
_refine_ls_wR_factor_all 0.1294
_refine_ls_wR_factor_obs .1007
_reflns_number_observed 2077
_reflns_number_total 3311
_reflns_observed_criterion >4sigma(F)
_cod_data_source_file bs1011.cif
_cod_data_source_block 2
_cod_depositor_comments
;
The following automatic conversions were performed:

'_refine_ls_weighting_scheme' value 'calc w =
1/[\s^2^(Fo^2^)+(0.0515P)^2^] where P = (Fo^2^+2Fc^2^)/3' was changed
to 'calc'. New tag '_refine_ls_weighting_details' was created. The
value of the new tag was set to 'w = 1/[\s^2^(Fo^2^)+(0.0515P)^2^]
where P = (Fo^2^+2Fc^2^)/3'.

Automatic conversion script
Id: cif_fix_values 3143 2015-03-26 13:38:13Z robertas 
;
_cod_original_sg_symbol_H-M 'P 21/c'
_cod_database_code 2006194

loop_
_symmetry_equiv_pos_as_xyz
'x, y, z'
'-x, y+1/2, -z+1/2'
'-x, -y, -z'
'x, -y-1/2, z-1/2'

loop_
_atom_site_aniso_label
_atom_site_aniso_U_11
_atom_site_aniso_U_22
_atom_site_aniso_U_33
_atom_site_aniso_U_12
_atom_site_aniso_U_13
_atom_site_aniso_U_23
Fe .0350(3) .0440(3) .0428(3) .0042(3) -.0028(2) .0024(3)
C1 .040(2) .045(2) .034(2) .004(2) .009(2) .000(2)
C2 .038(2) .039(2) .050(2) .001(2) .009(2) .000(2)
C3 .049(3) .063(3) .069(3) -.006(2) .002(2) -.009(3)
C4 .045(3) .096(5) .083(4) -.020(3) .002(3) -.035(3)
C5 .035(2) .108(5) .065(3) .002(3) -.002(2) -.013(3)
C6 .041(2) .082(3) .055(3) .009(2) -.003(2) -.004(3)
C7 .055(2) .051(3) .049(3) .014(2) .002(2) .007(2)
C8 .083(3) .039(2) .051(3) .007(3) .005(2) .003(2)
C9 .068(3) .046(3) .057(3) -.010(2) .007(2) -.007(2)
C10 .046(2) .053(3) .038(2) -.001(2) .002(2) -.005(2)
C11 .042(2) .048(3) .042(2) -.005(2) .012(2) -.007(2)
C12 .034(2) .056(3) .039(2) .004(2) .005(2) -.006(2)
C13 .040(2) .044(2) .031(2) .005(2) .005(2) .001(2)
C14 .036(2) .037(2) .030(2) .005(2) .008(2) .001(2)
C21 .041(2) .048(2) .039(2) .007(2) .002(2) .004(2)
C22 .053(3) .048(3) .079(3) -.003(2) .009(2) .002(3)
N23 .084(3) .044(2) .139(5) -.003(2) .010(3) .009(3)
C31 .034(2) .042(2) .037(2) .011(2) -.007(2) .000(2)
C32 .039(2) .054(3) .053(3) .000(2) -.008(2) -.007(2)
C33 .056(3) .080(4) .039(3) .019(2) .004(2) -.007(2)
C34 .054(3) .073(3) .053(3) .014(2) .012(2) .022(3)
C35 .046(2) .045(2) .048(3) .006(2) .005(2) .006(2)
C36 .051(3) .109(5) .043(3) .011(3) -.005(2) .014(3)
C37 .081(4) .073(4) .077(4) .007(3) -.022(3) .033(3)
C38 .070(3) .082(4) .075(4) .039(3) -.012(3) -.004(3)
C39 .035(2) .106(4) .074(3) .000(3) -.010(2) .005(4)
C40 .063(3) .073(3) .065(3) -.002(3) -.020(3) -.010(3)

loop_
_atom_site_label
_atom_site_fract_x
_atom_site_fract_y
_atom_site_fract_z
_atom_site_U_iso_or_equiv
_atom_site_thermal_displace_type
_atom_site_calc_flag
_atom_site_refinement_flags
_atom_site_occupancy
_atom_site_disorder_group
_atom_site_type_symbol
Fe .21576(4) .38203(3) .17350(8) .0411(2) Uani d . 1 . Fe
C1 .5715(3) .3267(2) .1892(5) .0391(9) Uani d . 1 . C
C2 .6439(3) .3755(2) .2522(5) .0419(9) Uani d . 1 . C
C3 .8218(3) .4120(2) .4111(6) .0610(13) Uani d . 1 . C
H3 .8032(3) .4566(2) .3878(6) .073 Uiso calc R 1 . H
C4 .9189(4) .3970(3) .5075(7) .075(2) Uani d . 1 . C
H4 .9652(4) .4313(3) .5518(7) .090 Uiso calc R 1 . H
C5 .9484(3) .3308(3) .5390(7) .0702(15) Uani d . 1 . C
H5 1.0148(3) .3206(3) .6036(7) .084 Uiso calc R 1 . H
C6 .8799(3) .2800(3) .4754(6) .0598(13) Uani d . 1 . C
H6 .9009(3) .2357(3) .4972(6) .072 Uiso calc R 1 . H
C7 .7303(4) .1719(2) .3318(5) .0521(11) Uani d . 1 . C
H7 .7977(4) .1602(2) .3911(5) .062 Uiso calc R 1 . H
C8 .6603(4) .1224(2) .2698(6) .0579(12) Uani d . 1 . C
H8 .6797(4) .0777(2) .2889(6) .070 Uiso calc R 1 . H
C9 .5594(4) .1385(2) .1773(6) .0570(12) Uani d . 1 . C
H9 .5120(4) .1046(2) .1332(6) .068 Uiso calc R 1 . H
C10 .5309(3) .2044(2) .1524(5) .0459(10) Uani d . 1 . C
H10 .4634(3) .2149(2) .0916(5) .055 Uiso calc R 1 . H
C11 .7499(3) .3607(2) .3471(5) .0435(10) Uani d . 1 . C
C12 .7791(3) .2934(2) .3783(5) .0428(10) Uani d . 1 . C
C13 .7038(3) .2402(2) .3088(5) .0383(9) Uani d . 1 . C
C14 .6013(3) .2571(2) .2168(5) .0341(9) Uani d . 1 . C
C21 .4597(3) .3468(2) .0976(5) .0431(10) Uani d . 1 . C
H21A .4658(3) .3896(2) .0393(5) .052 Uiso calc R 1 . H
H21B .4357(3) .3136(2) .0095(5) .052 Uiso calc R 1 . H
C22 .6152(4) .4457(3) .2269(7) .0598(12) Uani d . 1 . C
N23 .5948(3) .5012(2) .2102(7) .0891(15) Uani d . 1 . N
C31 .3760(3) .3525(2) .2257(5) .0387(9) Uani d . 1 . C
C32 .3546(3) .4108(2) .3235(6) .0498(11) Uani d . 1 . C
H32 .3893(3) .4520(2) .3184(6) .060 Uiso calc R 1 . H
C33 .2720(4) .3954(2) .4291(6) .0584(13) Uani d . 1 . C
H33 .2428(4) .4247(2) .5055(6) .070 Uiso calc R 1 . H
C34 .2416(4) .3283(2) .3987(6) .0597(13) Uani d . 1 . C
H34 .1890(4) .3053(2) .4527(6) .072 Uiso calc R 1 . H
C35 .3038(3) .3014(2) .2729(5) .0464(10) Uani d . 1 . C
H35 .2987(3) .2580(2) .2285(5) .056 Uiso calc R 1 . H
C36 .1844(4) .3967(3) -.0887(6) .0687(15) Uani d . 1 . C
H36 .2328(4) .3888(3) -.1705(6) .082 Uiso calc R 1 . H
C37 .1718(4) .4570(3) .0015(8) .079(2) Uani d . 1 . C
H37 .2110(4) .4963(3) -.0105(8) .095 Uiso calc R 1 . H
C38 .0913(4) .4483(3) .1116(7) .077(2) Uani d . 1 . C
H38 .0671(4) .4804(3) .1859(7) .093 Uiso calc R 1 . H
C39 .0534(3) .3825(3) .0902(7) .0728(14) Uani d . 1 . C
H39 -.0010(3) .3633(3) .1483(7) .087 Uiso calc R 1 . H
C40 .1095(4) .3501(3) -.0314(7) .0689(14) Uani d . 1 . C
H40 .0997(4) .3059(3) -.0685(7) .083 Uiso calc R 1 . H

loop_
_atom_type_symbol
_atom_type_description
_atom_type_scat_dispersion_real
_atom_type_scat_dispersion_imag
_atom_type_scat_source
C C 0.0033 0.0016 'International Tables Vol C Tables 4.2.6.8 and 6.1.1.4'
H H 0.0000 0.0000 'International Tables Vol C Tables 4.2.6.8 and 6.1.1.4'
Fe Fe 0.3463 0.8444 'International Tables Vol C Tables 4.2.6.8 and 6.1.1.4'
N N 0.0061 0.0033 'International Tables Vol C Tables 4.2.6.8 and 6.1.1.4'

loop_
_geom_angle_atom_site_label_1
_geom_angle_atom_site_label_2
_geom_angle_atom_site_label_3
_geom_angle
_geom_angle_publ_flag
C37 Fe C33 125.0(2) ?
C37 Fe C39 67.1(2) ?
C33 Fe C39 121.4(2) ?
C37 Fe C34 161.7(2) ?
C33 Fe C34 40.3(2) ?
C39 Fe C34 108.9(2) ?
C37 Fe C40 67.9(2) ?
C33 Fe C40 155.8(2) ?
C39 Fe C40 39.9(2) ?
C34 Fe C40 121.5(2) ?
C37 Fe C32 107.9(2) ?
C33 Fe C32 40.6(2) ?
C39 Fe C32 155.9(2) ?
C34 Fe C32 67.9(2) ?
C40 Fe C32 162.5(2) ?
C37 Fe C36 40.5(2) ?
C33 Fe C36 161.8(2) ?
C39 Fe C36 67.5(2) ?
C34 Fe C36 156.5(2) ?
C40 Fe C36 40.7(2) ?
C32 Fe C36 125.1(2) ?
C37 Fe C35 156.4(2) ?
C33 Fe C35 68.3(2) ?
C39 Fe C35 125.8(2) ?
C34 Fe C35 40.5(2) ?
C40 Fe C35 108.3(2) ?
C32 Fe C35 68.4(2) ?
C36 Fe C35 121.2(2) ?
C37 Fe C38 40.0(2) ?
C33 Fe C38 107.8(2) ?
C39 Fe C38 40.1(2) ?
C34 Fe C38 125.5(2) ?
C40 Fe C38 67.7(2) ?
C32 Fe C38 120.8(2) ?
C36 Fe C38 67.9(2) ?
C35 Fe C38 162.2(2) ?
C37 Fe C31 121.1(2) ?
C33 Fe C31 68.6(2) ?
C39 Fe C31 162.4(2) ?
C34 Fe C31 68.3(2) ?
C40 Fe C31 125.5(2) ?
C32 Fe C31 40.78(15) ?
C36 Fe C31 107.7(2) ?
C35 Fe C31 40.79(15) ?
C38 Fe C31 155.7(2) ?
C2 C1 C14 119.0(3) y
C2 C1 C21 119.6(3) y
C14 C1 C21 121.4(3) y
C1 C2 C22 119.9(4) y
C1 C2 C11 123.1(4) y
C22 C2 C11 117.0(4) y
C4 C3 C11 120.5(5) y
C3 C4 C5 120.1(4) y
C6 C5 C4 120.2(4) y
C5 C6 C12 121.4(5) y
C8 C7 C13 121.9(4) y
C7 C8 C9 120.3(4) y
C10 C9 C8 119.4(4) y
C9 C10 C14 121.7(4) y
C12 C11 C3 119.8(4) y
C12 C11 C2 118.6(4) y
C3 C11 C2 121.6(4) y
C6 C12 C11 118.0(4) y
C6 C12 C13 122.8(4) y
C11 C12 C13 119.2(3) y
C7 C13 C14 118.3(4) y
C7 C13 C12 121.6(3) y
C14 C13 C12 120.1(3) y
C10 C14 C13 118.4(3) y
C10 C14 C1 121.7(3) y
C13 C14 C1 119.9(3) y
C31 C21 C1 111.4(3) y
N23 C22 C2 178.3(5) y
C35 C31 C32 106.6(4) ?
C35 C31 C21 127.3(4) ?
C32 C31 C21 126.1(4) ?
C35 C31 Fe 68.9(2) ?
C32 C31 Fe 68.8(2) ?
C21 C31 Fe 127.3(3) ?
C33 C32 C31 108.6(4) ?
C33 C32 Fe 69.6(2) ?
C31 C32 Fe 70.4(2) ?
C34 C33 C32 107.9(4) ?
C34 C33 Fe 70.0(3) ?
C32 C33 Fe 69.9(2) ?
C33 C34 C35 108.7(4) ?
C33 C34 Fe 69.7(3) ?
C35 C34 Fe 69.9(2) ?
C34 C35 C31 108.0(4) ?
C34 C35 Fe 69.6(2) ?
C31 C35 Fe 70.3(2) ?
C37 C36 C40 107.0(5) ?
C37 C36 Fe 69.5(3) ?
C40 C36 Fe 69.6(3) ?
C38 C37 C36 108.8(5) ?
C38 C37 Fe 70.4(3) ?
C36 C37 Fe 70.0(3) ?
C37 C38 C39 107.4(5) ?
C37 C38 Fe 69.7(3) ?
C39 C38 Fe 69.7(3) ?
C40 C39 C38 109.3(5) ?
C40 C39 Fe 70.2(3) ?
C38 C39 Fe 70.2(3) ?
C39 C40 C36 107.5(5) ?
C39 C40 Fe 69.9(3) ?
C36 C40 Fe 69.7(3) ?

loop_
_geom_bond_atom_site_label_1
_geom_bond_atom_site_label_2
_geom_bond_site_symmetry_2
_geom_bond_distance
_geom_bond_publ_flag
Fe C37 . 2.029(5) y
Fe C33 . 2.030(4) y
Fe C39 . 2.031(4) y
Fe C34 . 2.033(4) y
Fe C40 . 2.034(4) y
Fe C32 . 2.034(4) y
Fe C36 . 2.035(4) y
Fe C35 . 2.038(4) y
Fe C38 . 2.038(4) y
Fe C31 . 2.056(3) y
C1 C2 . 1.370(5) y
C1 C14 . 1.444(5) y
C1 C21 . 1.527(5) y
C2 C22 . 1.450(6) y
C2 C11 . 1.453(5) y
C3 C4 . 1.368(6) y
C3 C11 . 1.405(6) y
C4 C5 . 1.381(7) y
C5 C6 . 1.371(6) y
C6 C12 . 1.400(5) y
C7 C8 . 1.360(6) y
C7 C13 . 1.407(5) y
C8 C9 . 1.398(6) y
C9 C10 . 1.367(5) y
C10 C14 . 1.415(5) y
C11 C12 . 1.401(5) y
C12 C13 . 1.470(5) y
C13 C14 . 1.416(5) y
C21 C31 . 1.513(5) y
C22 N23 . 1.138(5) y
C31 C35 . 1.427(5) ?
C31 C32 . 1.425(5) ?
C32 C33 . 1.409(6) ?
C33 C34 . 1.400(6) ?
C34 C35 . 1.410(6) ?
C36 C37 . 1.406(7) ?
C36 C40 . 1.415(7) ?
C37 C38 . 1.390(7) ?
C38 C39 . 1.395(7) ?
C39 C40 . 1.386(7) ?

loop_
_geom_torsion_atom_site_label_1
_geom_torsion_atom_site_label_2
_geom_torsion_atom_site_label_3
_geom_torsion_atom_site_label_4
_geom_torsion
C2 C1 C21 C31 -90.1(5)
C1 C21 C31 C32 87.5(5)
C21 C1 C2 C22 -1.8(6)
